data_1507842
loop_
_publ_author_name
'Zhu, Chenjie'
'Yoshimura, Akira'
'Ji, Lei'
'Wei, Yunyang'
'Nemykin, Victor N.'
'Zhdankin, Viktor V.'

_publ_section_title
;
 Design, preparation, X-ray crystal structure, and reactivity of
 o-alkoxyphenyliodonium bis(methoxycarbonyl)methanide, a highly soluble
 carbene precursor.
;
_journal_issue 12
_journal_name_full 'Organic letters'
_journal_page_first 3170
_journal_page_last 3173
_journal_paper_doi 10.1021/ol301268j
_journal_volume 14
_journal_year 2012
_chemical_formula_moiety 'C17 H14 O4 S1'
_chemical_formula_sum 'C17 H14 O4 S'
_chemical_formula_weight 314.36
_space_group_IT_number 14
_symmetry_cell_setting monoclinic
_symmetry_space_group_name_Hall '-P 2ybc'
_symmetry_space_group_name_H-M 'P 1 21/c 1'
_atom_sites_solution_hydrogens geom
_atom_sites_solution_primary direct
_cell_angle_alpha 90
_cell_angle_beta 90.338(6)
_cell_angle_gamma 90
_cell_formula_units_Z 4
_cell_length_a 5.5663(3)
_cell_length_b 17.8925(9)
_cell_length_c 16.0834(11)
_cell_measurement_reflns_used 3663
_cell_measurement_temperature 123
_cell_measurement_theta_max 25
_cell_measurement_theta_min 2
_cell_volume 1601.80(16)
_computing_cell_refinement 'USER DEFINED CELL REFINEMENT'
_computing_data_collection 'USER DEFINED DATA COLLECTION'
_computing_data_reduction 'USER DEFINED DATA REDUCTION'
_computing_molecular_graphics 'CAMERON (Watkin et al., 1996)'
_computing_publication_material 'CRYSTALS (Betteridge et al., 2003)'
_computing_structure_refinement 'CRYSTALS (Betteridge et al., 2003)'
_computing_structure_solution 'SIR92 (Altomare et al., 1994)'
_diffrn_ambient_temperature 123
_diffrn_measured_fraction_theta_full 0.998
_diffrn_measured_fraction_theta_max 0.998
_diffrn_measurement_device Serial
_diffrn_measurement_device_type Unknown
_diffrn_measurement_method \w
_diffrn_radiation_monochromator graphite
_diffrn_radiation_type 'Mo K\a'
_diffrn_radiation_wavelength 0.71075
_diffrn_reflns_av_R_equivalents 0.032
_diffrn_reflns_limit_h_max 7
_diffrn_reflns_limit_h_min -7
_diffrn_reflns_limit_k_max 23
_diffrn_reflns_limit_k_min 0
_diffrn_reflns_limit_l_max 20
_diffrn_reflns_limit_l_min 0
_diffrn_reflns_number 3663
_diffrn_reflns_theta_full 27.483
_diffrn_reflns_theta_max 27.483
_diffrn_reflns_theta_min 3.407
_diffrn_standards_decay_% 0.00
_diffrn_standards_interval_time 5
_diffrn_standards_number 3663
_exptl_absorpt_coefficient_mu 0.216
_exptl_absorpt_correction_T_max 0.96
_exptl_absorpt_correction_T_min 0.69
_exptl_absorpt_correction_type multi-scan
_exptl_absorpt_process_details 'DENZO/SCALEPACK (Otwinowski & Minor, 1997)'
_exptl_crystal_colour colorless
_exptl_crystal_density_diffrn 1.303
_exptl_crystal_density_method 'not measured'
_exptl_crystal_description block
_exptl_crystal_F_000 656
_exptl_crystal_size_max 0.440
_exptl_crystal_size_mid 0.280
_exptl_crystal_size_min 0.210
_refine_diff_density_max 0.47
_refine_diff_density_min -0.31
_refine_ls_extinction_method None
_refine_ls_goodness_of_fit_ref 0.9546
_refine_ls_hydrogen_treatment none
_refine_ls_matrix_type full
_refine_ls_number_parameters 199
_refine_ls_number_reflns 3656
_refine_ls_number_restraints 0
_refine_ls_R_factor_all 0.0535
_refine_ls_R_factor_gt 0.0447
_refine_ls_shift/su_max 0.0003325
_refine_ls_shift/su_mean 0.0000298
_refine_ls_structure_factor_coef Fsqd
_refine_ls_weighting_details
;
 Method= Modified Sheldrick 
 w=1/[\s^2^(F^2^) + ( 0.09P)^2^ + 0.62P] 
 ,where P=(max(Fo^2^,0) + 2Fc^2^)/3 
;
_refine_ls_weighting_scheme calc
_refine_ls_wR_factor_all 0.1247
_refine_ls_wR_factor_gt 0.1209
_refine_ls_wR_factor_ref 0.1247
_reflns_limit_h_max 7
_reflns_limit_h_min -7
_reflns_limit_k_max 23
_reflns_limit_k_min 0
_reflns_limit_l_max 20
_reflns_limit_l_min 0
_reflns_number_gt 2938
_reflns_number_total 3663
_reflns_threshold_expression I>2.0\s(I)
_oxford_diffrn_Wilson_B_factor 1.79
_oxford_diffrn_Wilson_scale 7.22
_oxford_refine_ls_r_factor_ref 0.0535
_oxford_refine_ls_scale 0.3590(5)
_oxford_reflns_number_all 3656
_oxford_reflns_threshold_expression_ref I>-10.0\s(I)
_cod_data_source_file ol301268j_si_002.cif
_cod_data_source_block 1_2
_cod_depositor_comments
;
The following automatic conversions were performed:

'_symmetry_cell_setting' value 'Monoclinic' changed to 'monoclinic'
according to /home/saulius/struct/CIF-dictionaries/cif_core.dic
dictionary named 'cif_core.dic' version 2.4.1 from 2010-06-29.

Automatic conversion script
Id: cif_fix_values 1891 2012-01-12 08:04:46Z andrius 

 Adding full bibliography for 1507840--1507842.cif.
;
_cod_original_sg_symbol_H-M 'P 1 21/c 1 '
_cod_original_formula_sum 'C17 H14 O4 S1'
_cod_database_code 1507842

loop_
_symmetry_equiv_pos_as_xyz
x,y,z
-x,-y,-z
-x,y+1/2,-z+1/2
x,-y+1/2,z+1/2

loop_
_atom_site_label
_atom_site_type_symbol
_atom_site_fract_x
_atom_site_fract_y
_atom_site_fract_z
_atom_site_U_iso_or_equiv
_atom_site_occupancy
_atom_site_adp_type
_atom_site_refinement_flags_posn
S1 S 0.27015(7) 0.59739(2) 0.31322(3) 0.0206 1.0000 Uani .
C13 C 0.1935(3) 0.50464(9) 0.30943(10) 0.0195 1.0000 Uani .
C16 C 0.3400(3) 0.45390(9) 0.35722(10) 0.0183 1.0000 Uani .
O3 O 0.2989(2) 0.38809(7) 0.37045(9) 0.0290 1.0000 Uani .
O4 O 0.5403(2) 0.48758(7) 0.38886(8) 0.0229 1.0000 Uani .
C17 C 0.6912(3) 0.44053(11) 0.43941(12) 0.0256 1.0000 Uani .
C14 C -0.0136(3) 0.48533(10) 0.25938(11) 0.0207 1.0000 Uani .
O2 O -0.0572(2) 0.41112(7) 0.25636(8) 0.0250 1.0000 Uani .
C15 C -0.2577(4) 0.38918(12) 0.20523(13) 0.0314 1.0000 Uani .
O1 O -0.1356(2) 0.53057(8) 0.22184(9) 0.0304 1.0000 Uani .
C1 C 0.0170(3) 0.65178(9) 0.34364(11) 0.0213 1.0000 Uani .
C2 C -0.0921(3) 0.64844(10) 0.42063(11) 0.0245 1.0000 Uani .
C3 C -0.2751(3) 0.69938(10) 0.43695(12) 0.0265 1.0000 Uani .
C4 C -0.3429(3) 0.75145(10) 0.37673(12) 0.0270 1.0000 Uani .
C5 C -0.2331(3) 0.75385(10) 0.29959(12) 0.0256 1.0000 Uani .
C6 C -0.0496(3) 0.70328(9) 0.28242(11) 0.0211 1.0000 Uani .
C7 C 0.0917(3) 0.69560(10) 0.20692(12) 0.0229 1.0000 Uani .
C8 C 0.2658(3) 0.63900(10) 0.21259(12) 0.0233 1.0000 Uani .
C9 C 0.4226(4) 0.62268(11) 0.14991(14) 0.0320 1.0000 Uani .
C10 C 0.4002(4) 0.66373(13) 0.07652(15) 0.0402 1.0000 Uani .
C11 C 0.2266(4) 0.71960(13) 0.06865(14) 0.0371 1.0000 Uani .
C12 C 0.0736(3) 0.73637(11) 0.13321(12) 0.0291 1.0000 Uani .
H61 H 0.8239 0.4715 0.4570 0.0376 1.0000 Uiso R
H63 H 0.6095 0.4229 0.4887 0.0362 1.0000 Uiso R
H62 H 0.7478 0.3996 0.4065 0.0366 1.0000 Uiso R
H91 H -0.2923 0.3388 0.2158 0.0442 1.0000 Uiso R
H93 H -0.3996 0.4166 0.2174 0.0445 1.0000 Uiso R
H92 H -0.2158 0.3946 0.1487 0.0441 1.0000 Uiso R
H121 H -0.0397 0.6109 0.4609 0.0273 1.0000 Uiso R
H131 H -0.3524 0.6991 0.4898 0.0309 1.0000 Uiso R
H141 H -0.4644 0.7850 0.3905 0.0313 1.0000 Uiso R
H151 H -0.2815 0.7893 0.2593 0.0294 1.0000 Uiso R
H191 H 0.5384 0.5835 0.1555 0.0371 1.0000 Uiso R
H201 H 0.5010 0.6553 0.0297 0.0472 1.0000 Uiso R
H211 H 0.2139 0.7464 0.0188 0.0427 1.0000 Uiso R
H221 H -0.0404 0.7754 0.1246 0.0338 1.0000 Uiso R

loop_
_atom_site_aniso_label
_atom_site_aniso_U_11
_atom_site_aniso_U_22
_atom_site_aniso_U_33
_atom_site_aniso_U_23
_atom_site_aniso_U_13
_atom_site_aniso_U_12
S1 0.0207(2) 0.0136(2) 0.0273(2) 0.00341(15) -0.00709(16) 0.00016(15)
C13 0.0211(8) 0.0140(7) 0.0234(8) 0.0020(6) -0.0043(7) -0.0007(6)
C16 0.0192(8) 0.0171(8) 0.0187(8) 0.0003(6) -0.0012(6) 0.0008(6)
O3 0.0321(7) 0.0171(6) 0.0378(8) 0.0071(5) -0.0112(6) -0.0026(5)
O4 0.0202(6) 0.0180(6) 0.0303(7) 0.0051(5) -0.0081(5) 0.0001(5)
C17 0.0233(9) 0.0247(9) 0.0286(9) 0.0065(7) -0.0071(7) 0.0036(7)
C14 0.0203(8) 0.0192(8) 0.0226(8) 0.0000(6) -0.0023(7) -0.0015(6)
O2 0.0250(6) 0.0192(6) 0.0309(7) -0.0029(5) -0.0091(5) -0.0034(5)
C15 0.0273(10) 0.0302(10) 0.0364(11) -0.0059(8) -0.0090(8) -0.0077(8)
O1 0.0281(7) 0.0246(7) 0.0383(8) 0.0069(6) -0.0147(6) -0.0011(5)
C1 0.0221(8) 0.0145(7) 0.0273(9) -0.0008(6) -0.0068(7) 0.0003(6)
C2 0.0291(9) 0.0191(8) 0.0251(9) 0.0011(7) -0.0082(7) -0.0003(7)
C3 0.0316(9) 0.0224(9) 0.0254(9) -0.0023(7) -0.0034(8) -0.0006(7)
C4 0.0293(9) 0.0206(9) 0.0311(10) -0.0020(7) -0.0021(8) 0.0051(7)
C5 0.0285(9) 0.0176(8) 0.0306(9) 0.0039(7) -0.0038(8) 0.0038(7)
C6 0.0221(8) 0.0145(8) 0.0266(9) 0.0017(6) -0.0058(7) -0.0014(6)
C7 0.0211(8) 0.0159(8) 0.0318(9) 0.0044(7) -0.0033(7) 0.0005(6)
C8 0.0200(8) 0.0188(8) 0.0309(9) 0.0076(7) -0.0038(7) -0.0007(7)
C9 0.0249(9) 0.0271(9) 0.0441(12) 0.0138(8) 0.0036(8) 0.0077(8)
C10 0.0342(11) 0.0432(13) 0.0434(12) 0.0198(10) 0.0139(9) 0.0157(9)
C11 0.0348(11) 0.0364(11) 0.0402(12) 0.0198(9) 0.0081(9) 0.0112(9)
C12 0.0262(9) 0.0236(9) 0.0374(11) 0.0124(8) -0.0006(8) 0.0055(7)

loop_
_atom_type_symbol
_atom_type_scat_dispersion_real
_atom_type_scat_dispersion_imag
_atom_type_scat_Cromer_Mann_a1
_atom_type_scat_Cromer_Mann_b1
_atom_type_scat_Cromer_Mann_a2
_atom_type_scat_Cromer_Mann_b2
_atom_type_scat_Cromer_Mann_a3
_atom_type_scat_Cromer_Mann_b3
_atom_type_scat_Cromer_Mann_a4
_atom_type_scat_Cromer_Mann_b4
_atom_type_scat_Cromer_Mann_c
_atom_type_scat_source
C 0.0033 0.0016 2.3100 20.8439 1.0200 10.2075 1.5886 0.5687 0.8650 51.6512 0.2156 'International Tables Vol C 4.2.6.8 and 6.1.1.4'
H 0.0000 0.0000 0.4930 10.5109 0.3229 26.1257 0.1402 3.1424 0.0408 57.7998 0.0030 'International Tables Vol C 4.2.6.8 and 6.1.1.4'
O 0.0106 0.0060 3.0485 13.2771 2.2868 5.7011 1.5463 0.3239 0.8670 32.9089 0.2508 'International Tables Vol C 4.2.6.8 and 6.1.1.4'
S 0.1246 0.1234 6.9053 1.4679 5.2034 22.2151 1.4379 0.2536 1.5863 56.1720 0.8669 'International Tables Vol C 4.2.6.8 and 6.1.1.4'

loop_
_geom_angle_atom_site_label_1
_geom_angle_atom_site_label_2
_geom_angle_atom_site_label_3
_geom_angle
_geom_angle_publ_flag
C13 S1 C1 109.94(8) yes
C13 S1 C8 111.73(8) yes
C1 S1 C8 90.84(8) yes
S1 C13 C16 116.84(12) yes
S1 C13 C14 116.68(12) yes
C16 C13 C14 126.47(15) yes
C13 C16 O3 126.63(15) yes
C13 C16 O4 112.33(14) yes
O3 C16 O4 121.04(15) yes
C16 O4 C17 115.22(13) yes
O4 C17 H61 105.9 no
O4 C17 H63 112.2 no
H61 C17 H63 108.0 no
O4 C17 H62 109.2 no
H61 C17 H62 110.3 no
H63 C17 H62 111.1 no
C13 C14 O2 113.46(14) yes
C13 C14 O1 124.03(16) yes
O2 C14 O1 122.50(15) yes
C14 O2 C15 115.34(14) yes
O2 C15 H91 108.6 no
O2 C15 H93 112.6 no
H91 C15 H93 106.7 no
O2 C15 H92 109.1 no
H91 C15 H92 109.0 no
H93 C15 H92 110.8 no
S1 C1 C2 125.01(13) yes
S1 C1 C6 111.91(14) yes
C2 C1 C6 122.91(16) yes
C1 C2 C3 117.76(16) yes
C1 C2 H121 119.5 no
C3 C2 H121 122.7 no
C2 C3 C4 120.10(18) yes
C2 C3 H131 119.9 no
C4 C3 H131 120.0 no
C3 C4 C5 121.55(17) yes
C3 C4 H141 117.3 no
C5 C4 H141 121.1 no
C4 C5 C6 118.98(16) yes
C4 C5 H151 120.6 no
C6 C5 H151 120.5 no
C1 C6 C5 118.70(17) yes
C1 C6 C7 112.53(15) yes
C5 C6 C7 128.77(16) yes
C6 C7 C8 112.91(16) yes
C6 C7 C12 128.49(16) yes
C8 C7 C12 118.60(18) yes
S1 C8 C7 111.48(14) yes
S1 C8 C9 125.06(14) yes
C7 C8 C9 123.28(17) yes
C8 C9 C10 117.17(18) yes
C8 C9 H191 121.3 no
C10 C9 H191 121.5 no
C9 C10 C11 120.8(2) yes
C9 C10 H201 122.3 no
C11 C10 H201 116.9 no
C10 C11 C12 121.18(19) yes
C10 C11 H211 119.6 no
C12 C11 H211 119.2 no
C7 C12 C11 118.94(17) yes
C7 C12 H221 123.5 no
C11 C12 H221 117.6 no

loop_
_geom_bond_atom_site_label_1
_geom_bond_atom_site_label_2
_geom_bond_distance
_geom_bond_publ_flag
S1 C13 1.7145(17) yes
S1 C1 1.7834(18) yes
S1 C8 1.7815(19) yes
C13 C16 1.439(2) yes
C13 C14 1.444(2) yes
C16 O3 1.219(2) yes
C16 O4 1.3635(19) yes
O4 C17 1.4378(19) yes
C17 H61 0.964 no
C17 H63 0.969 no
C17 H62 0.958 no
C14 O2 1.350(2) yes
C14 O1 1.215(2) yes
O2 C15 1.437(2) yes
C15 H91 0.938 no
C15 H93 0.951 no
C15 H92 0.945 no
C1 C2 1.384(3) yes
C1 C6 1.397(2) yes
C2 C3 1.393(3) yes
C2 H121 0.977 no
C3 C4 1.394(3) yes
C3 H131 0.955 no
C4 C5 1.387(3) yes
C4 H141 0.932 no
C5 C6 1.393(2) yes
C5 H151 0.945 no
C6 C7 1.457(3) yes
C7 C8 1.404(2) yes
C7 C12 1.395(3) yes
C8 C9 1.369(3) yes
C9 C10 1.395(3) yes
C9 H191 0.956 no
C10 C11 1.396(3) yes
C10 H201 0.954 no
C11 C12 1.380(3) yes
C11 H211 0.936 no
C12 H221 0.953 no

loop_
_geom_hbond_atom_site_label_D
_geom_hbond_atom_site_label_H
_geom_hbond_atom_site_label_A
_geom_hbond_site_symmetry_A
_geom_hbond_angle_DHA
_geom_hbond_distance_DH
_geom_hbond_distance_HA
_geom_hbond_distance_DA
_geom_hbond_publ_flag
C9 H191 O1 1_655 151 0.96 2.30 3.173(3) yes
C12 H221 O3 3_555 168 0.95 2.48 3.416(3) yes

loop_
_cod_related_entry_id
_cod_related_entry_database
_cod_related_entry_code
1 ChemSpider 30651942
